data_7209485
loop_
_publ_author_name
'Simon, A.'
'Schwarz, C.'

_publ_section_title
;
 Die Kristallstruktur von Gd2B5
;
_journal_name_full
;
Zeitschrift fuer Naturforschung, Teil B. Anorganische Chemie, Organische
 Chemie (42,1987-)
;
_journal_page_first 935
_journal_page_last 939
_journal_volume 42
_journal_year 1987
_chemical_formula_sum 'B5 Gd2'
_chemical_name_systematic 'Gd2 B5'
_space_group_IT_number 14
_symmetry_space_group_name_Hall '-P 2ybc'
_symmetry_space_group_name_H-M 'P 1 21/c 1'
_cell_angle_alpha 90
_cell_angle_beta 102.68
_cell_angle_gamma 90
_cell_formula_units_Z 4
_cell_length_a 7.136
_cell_length_b 7.159
_cell_length_c 7.183
_cell_volume 358.006
_citation_journal_id_ASTM ZNBSEN
_cod_data_source_file boron4-x_182.cif
_cod_data_source_block B5Gd2
_cod_original_cell_volume 358.0056
_cod_database_code 7209485

loop_
_symmetry_equiv_pos_as_xyz
x,y,z
-x,y+1/2,-z+1/2
-x,-y,-z
x,-y-1/2,z-1/2

loop_
_atom_site_label
_atom_site_type_symbol
_atom_site_fract_x
_atom_site_fract_y
_atom_site_fract_z
_atom_site_occupancy
_atom_site_U_iso_or_equiv
Gd1 Gd 0.2301 0.19 0.1265 1 0.0
B1 B -0.493 -0.326 0.043 1 0.0
B2 B 0.502 0.09 0.909 1 0.0
B5 B -0.313 0.002 0.537 1 0.0
B3 B 0.502 0.041 0.671 1 0.0
Gd2 Gd 0.2402 -0.1843 0.7558 1 0.0
B4 B 0.071 -0.009 0.425 1 0.0
